data_4025138
loop_
_publ_author_name
'Baolu Shi'
'Alexander J. Blake'
'William Lewis'
'Ian B. Campbell'
'Brian D. Judkins'
'Christopher J. Moody'

_publ_section_title
;
 Rhodium Carbene Routes to Oxazoles and Thiazoles. Catalyst Effects in the
 Synthesis of Oxazole and Thiazole Carboxylates, Phosphonates, and
 Sulfones
;
_journal_name_full 'Journal of Organic Chemistry'
_journal_page_first 152
_journal_page_last 161
_journal_paper_doi 10.1021/jo902256r
_journal_volume 75
_journal_year 2010
_chemical_formula_moiety 'C12 H10 Br N O2 S'
_chemical_formula_sum 'C12 H10 Br N O2 S'
_chemical_formula_weight 312.18
_chemical_name_systematic
; 
 ? 
;
_space_group_IT_number 57
_symmetry_cell_setting orthorhombic
_symmetry_space_group_name_Hall '-P 2c 2b'
_symmetry_space_group_name_H-M 'P b c m'
_atom_sites_solution_hydrogens geom
_atom_sites_solution_primary direct
_atom_sites_solution_secondary difmap
_audit_creation_method SHELXL-97
_audit_update_record
;
Collected by: WL (23/5/2009)
Processed by: WL (28/5/2009)
Structure Solution by: WL (28/5/2009)
Structure Refinement by: WL (28/5/2009)
CIF checked (AJB/WL only): WL (29/5/2009)
;
_cell_angle_alpha 90.00
_cell_angle_beta 90.00
_cell_angle_gamma 90.00
_cell_formula_units_Z 4
_cell_length_a 13.0465(10)
_cell_length_b 13.8969(10)
_cell_length_c 6.7162(5)
_cell_measurement_reflns_used 6270
_cell_measurement_temperature 150(2)
_cell_measurement_theta_max 27.49
_cell_measurement_theta_min 2.14
_cell_volume 1217.69(16)
_computing_cell_refinement 'Bruker SAINT version 6.36A (Bruker, 2002)'
_computing_data_collection 'Bruker SMART version 5.624 (Bruker, 2001)'
_computing_data_reduction 'Bruker SAINT; SHELXTL (Sheldrick, 2008)'
_computing_molecular_graphics ' ?'
_computing_publication_material 'enCIFer(Allen et al.,2004);PLATON(Spek,2003)'
_computing_structure_refinement 'SHELXL-97 (Sheldrick, 2008)'
_computing_structure_solution 'SHELXS-97 (Sheldrick, 2008)'
_diffrn_ambient_temperature 150(2)
_diffrn_detector_area_resol_mean 8.192
_diffrn_measured_fraction_theta_full 0.993
_diffrn_measured_fraction_theta_max 0.993
_diffrn_measurement_device_type 'Bruker SMART1000 CCD area detector'
_diffrn_measurement_method \w
_diffrn_radiation_monochromator graphite
_diffrn_radiation_source 'sealed tube'
_diffrn_radiation_type MoK\a
_diffrn_radiation_wavelength 0.71073
_diffrn_reflns_av_R_equivalents 0.0192
_diffrn_reflns_av_sigmaI/netI 0.0129
_diffrn_reflns_limit_h_max 16
_diffrn_reflns_limit_h_min -16
_diffrn_reflns_limit_k_max 17
_diffrn_reflns_limit_k_min -18
_diffrn_reflns_limit_l_max 8
_diffrn_reflns_limit_l_min -8
_diffrn_reflns_number 9985
_diffrn_reflns_theta_full 27.50
_diffrn_reflns_theta_max 27.50
_diffrn_reflns_theta_min 2.14
_diffrn_standards_decay_% 0
_diffrn_standards_number 0
_exptl_absorpt_coefficient_mu 3.535
_exptl_absorpt_correction_T_max 0.678
_exptl_absorpt_correction_T_min 0.409
_exptl_absorpt_correction_type multi-scan
_exptl_absorpt_process_details 'SADABS 2007/2'
_exptl_crystal_colour COLOURLESS
_exptl_crystal_density_diffrn 1.703
_exptl_crystal_density_method 'not measured'
_exptl_crystal_description PLATE
_exptl_crystal_F_000 624
_exptl_crystal_size_max 0.47
_exptl_crystal_size_mid 0.29
_exptl_crystal_size_min 0.11
_refine_diff_density_max 0.268
_refine_diff_density_min -0.270
_refine_diff_density_rms 0.085
_refine_ls_extinction_coef 0.0011(3)
_refine_ls_extinction_expression Fc^*^=kFc[1+0.001xFc^2^\l^3^/sin(2\q)]^-1/4^
_refine_ls_extinction_method SHELXL
_refine_ls_goodness_of_fit_ref 1.123
_refine_ls_hydrogen_treatment constr
_refine_ls_matrix_type full
_refine_ls_number_parameters 106
_refine_ls_number_reflns 1506
_refine_ls_number_restraints 0
_refine_ls_restrained_S_all 1.123
_refine_ls_R_factor_all 0.0234
_refine_ls_R_factor_gt 0.0219
_refine_ls_shift/su_max 0.000
_refine_ls_shift/su_mean 0.000
_refine_ls_structure_factor_coef Fsqd
_refine_ls_weighting_details 'calc w=1/[\s^2^(Fo^2^)+(0.0248P)^2^+0.6342P] where P=(Fo^2^+2Fc^2^)/3'
_refine_ls_weighting_scheme calc
_refine_ls_wR_factor_gt 0.0523
_refine_ls_wR_factor_ref 0.0531
_reflns_number_gt 1420
_reflns_number_total 1506
_reflns_threshold_expression >2\s(I)
_cod_data_source_file jo902256r_si_004.cif
_cod_data_source_block bzphns
_cod_depositor_comments
;
The following automatic conversions were performed:

'_symmetry_cell_setting' value 'Orthorhombic' changed to
'orthorhombic' according to the built-in table from CIF Core
dictionary named 'cif_core.dic' version 2.4.1 from
2010-06-29.

'_exptl_absorpt_correction_type' value 'MULTI-SCAN'
changed to 'multi-scan' according to the built-in table from CIF Core
dictionary named 'cif_core.dic' version 2.4.1 from 2010-06-29.

Automatic conversion script
Id: cif_fix_values 1646 2011-03-28 12:23:43Z adriana 
;
_cod_database_code 4025138

loop_
_symmetry_equiv_pos_as_xyz
'x, y, z'
'-x, -y, z+1/2'
'-x, y+1/2, -z+1/2'
'x, -y+1/2, -z'
'-x, -y, -z'
'x, y, -z-1/2'
'x, -y-1/2, z-1/2'
'-x, y-1/2, z'

loop_
_atom_site_label
_atom_site_type_symbol
_atom_site_fract_x
_atom_site_fract_y
_atom_site_fract_z
_atom_site_U_iso_or_equiv
_atom_site_adp_type
_atom_site_occupancy
_atom_site_symmetry_multiplicity
_atom_site_calc_flag
_atom_site_refinement_flags
_atom_site_disorder_assembly
_atom_site_disorder_group
S1 S 0.58104(4) 0.36272(4) 0.2500 0.02155(12) Uani 1 2 d S . .
C2 C 0.70225(15) 0.41179(15) 0.2500 0.0195(4) Uani 1 2 d S . .
N3 N 0.70457(13) 0.50680(12) 0.2500 0.0209(4) Uani 1 2 d S . .
C4 C 0.60785(16) 0.54467(15) 0.2500 0.0211(4) Uani 1 2 d S . .
C5 C 0.53019(15) 0.47754(15) 0.2500 0.0209(4) Uani 1 2 d S . .
C6 C 0.79482(16) 0.35193(15) 0.2500 0.0205(4) Uani 1 2 d S . .
C7 C 0.89066(16) 0.39672(16) 0.2500 0.0253(5) Uani 1 2 d S . .
H7A H 0.8948 0.4650 0.2500 0.030 Uiso 1 2 calc SR . .
C8 C 0.97987(16) 0.34242(16) 0.2500 0.0266(5) Uani 1 2 d S . .
H8A H 1.0450 0.3731 0.2500 0.032 Uiso 1 2 calc SR . .
C9 C 0.97290(15) 0.24284(16) 0.2500 0.0239(4) Uani 1 2 d S . .
C10 C 0.87883(17) 0.19653(16) 0.2500 0.0235(4) Uani 1 2 d S . .
H10A H 0.8753 0.1282 0.2500 0.028 Uiso 1 2 calc SR . .
C11 C 0.78971(15) 0.25139(16) 0.2500 0.0223(4) Uani 1 2 d S . .
H11A H 0.7248 0.2204 0.2500 0.027 Uiso 1 2 calc SR . .
Br12 Br 1.094994(16) 0.168698(15) 0.2500 0.02992(9) Uani 1 2 d S . .
C23 C 0.59534(17) 0.65190(16) 0.2500 0.0283(5) Uani 1 2 d S . .
H23A H 0.5320 0.6690 0.3199 0.042 Uiso 0.50 1 calc PR . .
H23B H 0.5919 0.6752 0.1124 0.042 Uiso 0.50 1 calc PR . .
H23C H 0.6539 0.6816 0.3177 0.042 Uiso 0.50 1 calc PR . .
C24 C 0.41889(15) 0.49341(16) 0.2500 0.0212(4) Uani 1 2 d S . .
O25 O 0.37742(12) 0.57145(12) 0.2500 0.0296(4) Uani 1 2 d S . .
O26 O 0.36836(11) 0.40902(11) 0.2500 0.0265(3) Uani 1 2 d S . .
C27 C 0.25757(16) 0.41614(19) 0.2500 0.0317(5) Uani 1 2 d S . .
H27A H 0.2341 0.4382 0.3809 0.048 Uiso 0.50 1 calc PR . .
H27B H 0.2279 0.3529 0.2214 0.048 Uiso 0.50 1 calc PR . .
H27C H 0.2358 0.4621 0.1478 0.048 Uiso 0.50 1 calc PR . .

loop_
_atom_site_aniso_label
_atom_site_aniso_U_11
_atom_site_aniso_U_22
_atom_site_aniso_U_33
_atom_site_aniso_U_23
_atom_site_aniso_U_13
_atom_site_aniso_U_12
S1 0.0169(2) 0.0183(2) 0.0294(3) 0.000 0.000 -0.00063(18)
C2 0.0184(9) 0.0210(9) 0.0190(9) 0.000 0.000 -0.0007(8)
N3 0.0189(8) 0.0193(8) 0.0244(9) 0.000 0.000 0.0012(7)
C4 0.0196(9) 0.0209(10) 0.0227(10) 0.000 0.000 0.0020(8)
C5 0.0201(9) 0.0191(9) 0.0234(10) 0.000 0.000 0.0037(7)
C6 0.0191(9) 0.0201(9) 0.0224(10) 0.000 0.000 0.0001(8)
C7 0.0207(10) 0.0172(10) 0.0380(12) 0.000 0.000 0.0012(8)
C8 0.0177(10) 0.0231(10) 0.0391(12) 0.000 0.000 -0.0018(8)
C9 0.0188(9) 0.0220(10) 0.0309(11) 0.000 0.000 0.0070(8)
C10 0.0253(10) 0.0184(9) 0.0268(11) 0.000 0.000 0.0011(8)
C11 0.0188(9) 0.0225(9) 0.0257(10) 0.000 0.000 -0.0022(8)
Br12 0.02235(13) 0.02361(13) 0.04381(16) 0.000 0.000 0.00699(8)
C23 0.0254(11) 0.0187(10) 0.0408(13) 0.000 0.000 0.0026(8)
C24 0.0183(9) 0.0261(11) 0.0193(10) 0.000 0.000 -0.0008(8)
O25 0.0218(8) 0.0288(8) 0.0382(9) 0.000 0.000 0.0073(6)
O26 0.0158(7) 0.0278(8) 0.0357(9) 0.000 0.000 -0.0012(6)
C27 0.0162(10) 0.0391(13) 0.0399(13) 0.000 0.000 -0.0030(9)

loop_
_atom_type_symbol
_atom_type_description
_atom_type_scat_dispersion_real
_atom_type_scat_dispersion_imag
_atom_type_scat_source
C C 0.0033 0.0016 'International Tables Vol C Tables 4.2.6.8 and 6.1.1.4'
H H 0.0000 0.0000 'International Tables Vol C Tables 4.2.6.8 and 6.1.1.4'
N N 0.0061 0.0033 'International Tables Vol C Tables 4.2.6.8 and 6.1.1.4'
O O 0.0106 0.0060 'International Tables Vol C Tables 4.2.6.8 and 6.1.1.4'
S S 0.1246 0.1234 'International Tables Vol C Tables 4.2.6.8 and 6.1.1.4'
Br Br -0.2901 2.4595 'International Tables Vol C Tables 4.2.6.8 and 6.1.1.4'

loop_
_geom_angle_atom_site_label_1
_geom_angle_atom_site_label_2
_geom_angle_atom_site_label_3
_geom_angle
_geom_angle_site_symmetry_1
_geom_angle_site_symmetry_3
_geom_angle_publ_flag
C2 S1 C5 89.25(10) . . ?
N3 C2 C6 123.24(19) . . ?
N3 C2 S1 114.64(16) . . ?
C6 C2 S1 122.12(15) . . ?
C2 N3 C4 111.32(18) . . ?
N3 C4 C5 114.73(18) . . ?
N3 C4 C23 118.89(18) . . ?
C5 C4 C23 126.38(19) . . ?
C4 C5 C24 128.73(19) . . ?
C4 C5 S1 110.06(15) . . ?
C24 C5 S1 121.21(16) . . ?
C7 C6 C11 119.19(19) . . ?
C7 C6 C2 118.98(19) . . ?
C11 C6 C2 121.83(19) . . ?
C8 C7 C6 120.58(19) . . ?
C8 C7 H7A 119.7 . . ?
C6 C7 H7A 119.7 . . ?
C9 C8 C7 119.2(2) . . ?
C9 C8 H8A 120.4 . . ?
C7 C8 H8A 120.4 . . ?
C10 C9 C8 121.44(19) . . ?
C10 C9 Br12 119.43(16) . . ?
C8 C9 Br12 119.14(16) . . ?
C9 C10 C11 119.1(2) . . ?
C9 C10 H10A 120.5 . . ?
C11 C10 H10A 120.5 . . ?
C10 C11 C6 120.52(19) . . ?
C10 C11 H11A 119.7 . . ?
C6 C11 H11A 119.7 . . ?
C4 C23 H23A 109.5 . . ?
C4 C23 H23B 109.5 . . ?
H23A C23 H23B 109.5 . . ?
C4 C23 H23C 109.5 . . ?
H23A C23 H23C 109.5 . . ?
H23B C23 H23C 109.5 . . ?
O25 C24 O26 124.16(19) . . ?
O25 C24 C5 125.1(2) . . ?
O26 C24 C5 110.70(18) . . ?
C24 O26 C27 115.42(18) . . ?
O26 C27 H27A 109.5 . . ?
O26 C27 H27B 109.5 . . ?
H27A C27 H27B 109.5 . . ?
O26 C27 H27C 109.5 . . ?
H27A C27 H27C 109.5 . . ?
H27B C27 H27C 109.5 . . ?

loop_
_geom_bond_atom_site_label_1
_geom_bond_atom_site_label_2
_geom_bond_distance
_geom_bond_site_symmetry_2
_geom_bond_publ_flag
S1 C2 1.722(2) . ?
S1 C5 1.728(2) . ?
C2 N3 1.321(3) . ?
C2 C6 1.466(3) . ?
N3 C4 1.367(3) . ?
C4 C5 1.377(3) . ?
C4 C23 1.499(3) . ?
C5 C24 1.469(3) . ?
C6 C7 1.397(3) . ?
C6 C11 1.399(3) . ?
C7 C8 1.387(3) . ?
C7 H7A 0.9500 . ?
C8 C9 1.387(3) . ?
C8 H8A 0.9500 . ?
C9 C10 1.386(3) . ?
C9 Br12 1.897(2) . ?
C10 C11 1.390(3) . ?
C10 H10A 0.9500 . ?
C11 H11A 0.9500 . ?
C23 H23A 0.9800 . ?
C23 H23B 0.9800 . ?
C23 H23C 0.9800 . ?
C24 O25 1.212(3) . ?
C24 O26 1.345(3) . ?
O26 C27 1.449(3) . ?
C27 H27A 0.9800 . ?
C27 H27B 0.9800 . ?
C27 H27C 0.9800 . ?

loop_
_geom_torsion_atom_site_label_1
_geom_torsion_atom_site_label_2
_geom_torsion_atom_site_label_3
_geom_torsion_atom_site_label_4
_geom_torsion
_geom_torsion_site_symmetry_1
_geom_torsion_site_symmetry_2
_geom_torsion_site_symmetry_3
_geom_torsion_site_symmetry_4
_geom_torsion_publ_flag
C5 S1 C2 N3 0.0 . . . . ?
C5 S1 C2 C6 180.0 . . . . ?
C6 C2 N3 C4 180.0 . . . . ?
S1 C2 N3 C4 0.0 . . . . ?
C2 N3 C4 C5 0.0 . . . . ?
C2 N3 C4 C23 180.0 . . . . ?
N3 C4 C5 C24 180.0 . . . . ?
C23 C4 C5 C24 0.0 . . . . ?
N3 C4 C5 S1 0.0 . . . . ?
C23 C4 C5 S1 180.0 . . . . ?
C2 S1 C5 C4 0.0 . . . . ?
C2 S1 C5 C24 180.0 . . . . ?
N3 C2 C6 C7 0.0 . . . . ?
S1 C2 C6 C7 180.0 . . . . ?
N3 C2 C6 C11 180.0 . . . . ?
S1 C2 C6 C11 0.0 . . . . ?
C11 C6 C7 C8 0.0 . . . . ?
C2 C6 C7 C8 180.0 . . . . ?
C6 C7 C8 C9 0.0 . . . . ?
C7 C8 C9 C10 0.0 . . . . ?
C7 C8 C9 Br12 180.0 . . . . ?
C8 C9 C10 C11 0.0 . . . . ?
Br12 C9 C10 C11 180.0 . . . . ?
C9 C10 C11 C6 0.0 . . . . ?
C7 C6 C11 C10 0.0 . . . . ?
C2 C6 C11 C10 180.0 . . . . ?
C4 C5 C24 O25 0.0 . . . . ?
S1 C5 C24 O25 180.0 . . . . ?
C4 C5 C24 O26 180.0 . . . . ?
S1 C5 C24 O26 0.0 . . . . ?
O25 C24 O26 C27 0.0 . . . . ?
C5 C24 O26 C27 180.0 . . . . ?
